data_7028957
loop_
_publ_author_name
'Pouessel, Jacky'
'Thu\'ery, Pierre'
'Berthet, Jean-Claude'
'Cantat, Thibault'

_publ_section_title
;
 Nitrite complexes of the rare earth elements.
;
_journal_issue 11
_journal_name_full 'Dalton transactions (Cambridge, England : 2003)'
_journal_page_first 4415
_journal_page_last 4425
_journal_paper_doi 10.1039/c3dt52703d
_journal_volume 43
_journal_year 2014
_chemical_formula_sum 'C58 H50 Ag N8 Nd O12 P2'
_chemical_formula_weight 1365.11
_space_group_IT_number 15
_symmetry_cell_setting monoclinic
_symmetry_space_group_name_Hall '-C 2yc'
_symmetry_space_group_name_H-M 'C 1 2/c 1'
_atom_sites_solution_hydrogens geom
_atom_sites_solution_primary direct
_atom_sites_solution_secondary difmap
_audit_creation_method SHELXL-97
_cell_angle_alpha 90.00
_cell_angle_beta 127.829(2)
_cell_angle_gamma 90.00
_cell_formula_units_Z 4
_cell_length_a 31.8726(10)
_cell_length_b 10.8359(3)
_cell_length_c 20.8434(7)
_cell_measurement_reflns_used 64608
_cell_measurement_temperature 150(2)
_cell_measurement_theta_max 30.51
_cell_measurement_theta_min 2.05
_cell_volume 5685.8(3)
_computing_cell_refinement 'HKL2000 (Otwinowski & Minor, 1997)'
_computing_data_collection 'COLLECT (Nonius, 1998)'
_computing_data_reduction 'HKL2000 (Otwinowski & Minor, 1997)'
_computing_molecular_graphics 'SHELXTL (Sheldrick, 2008)'
_computing_publication_material 'SHELXTL (Sheldrick, 2008); PLATON (Spek, 2003)'
_computing_structure_refinement 'SHELXL-97 (Sheldrick, 2008)'
_computing_structure_solution 'SHELXS-97 (Sheldrick, 2008)'
_diffrn_ambient_temperature 150(2)
_diffrn_measured_fraction_theta_full 0.997
_diffrn_measured_fraction_theta_max 0.997
_diffrn_measurement_device_type 'Nonius Kappa-CCD area-detector diffractometer'
_diffrn_measurement_method 'two \f and two \w scans with 2\% steps (348 frames)'
_diffrn_radiation_monochromator graphite
_diffrn_radiation_source 'fine-focus sealed tube'
_diffrn_radiation_type MoK\a
_diffrn_radiation_wavelength 0.71073
_diffrn_reflns_av_R_equivalents 0.0324
_diffrn_reflns_av_unetI/netI 0.0413
_diffrn_reflns_limit_h_max 45
_diffrn_reflns_limit_h_min -45
_diffrn_reflns_limit_k_max 15
_diffrn_reflns_limit_k_min -15
_diffrn_reflns_limit_l_max 29
_diffrn_reflns_limit_l_min -29
_diffrn_reflns_number 64608
_diffrn_reflns_theta_full 30.51
_diffrn_reflns_theta_max 30.51
_diffrn_reflns_theta_min 2.05
_diffrn_standards_decay_% 0
_diffrn_standards_interval_time 0
_diffrn_standards_number 0
_exptl_absorpt_coefficient_mu 1.374
_exptl_absorpt_correction_T_max 0.792
_exptl_absorpt_correction_T_min 0.603
_exptl_absorpt_correction_type multi-scan
_exptl_absorpt_process_details 'SCALEPACK (Otwinowski & Minor, 1997)'
_exptl_crystal_colour colourless
_exptl_crystal_density_diffrn 1.595
_exptl_crystal_density_method 'not measured'
_exptl_crystal_description irregular
_exptl_crystal_F_000 2748
_exptl_crystal_size_max 0.22
_exptl_crystal_size_mid 0.20
_exptl_crystal_size_min 0.17
_refine_diff_density_max 1.618
_refine_diff_density_min -1.950
_refine_diff_density_rms 0.083
_refine_ls_extinction_method none
_refine_ls_goodness_of_fit_ref 1.092
_refine_ls_hydrogen_treatment constr
_refine_ls_matrix_type full
_refine_ls_number_parameters 425
_refine_ls_number_reflns 8658
_refine_ls_number_restraints 13
_refine_ls_restrained_S_all 1.168
_refine_ls_R_factor_all 0.0488
_refine_ls_R_factor_gt 0.0353
_refine_ls_shift/su_max 0.001
_refine_ls_shift/su_mean 0.000
_refine_ls_structure_factor_coef Fsqd
_refine_ls_weighting_details 'calc w=1/[\s^2^(Fo^2^)+(0.0450P)^2^+1.0341P] where P=(Fo^2^+2Fc^2^)/3'
_refine_ls_weighting_scheme calc
_refine_ls_wR_factor_gt 0.0861
_refine_ls_wR_factor_ref 0.0898
_reflns_number_gt 7081
_reflns_number_total 8658
_reflns_threshold_expression >2sigma(I)
_cod_data_source_file c3dt52703d.txt
_cod_data_source_block 9
_cod_original_sg_symbol_H-M 'C 2/c'
_cod_database_code 7028957

loop_
_symmetry_equiv_pos_as_xyz
'x, y, z'
'-x, y, -z+1/2'
'x+1/2, y+1/2, z'
'-x+1/2, y+1/2, -z+1/2'
'-x, -y, -z'
'x, -y, z-1/2'
'-x+1/2, -y+1/2, -z'
'x+1/2, -y+1/2, z-1/2'

loop_
_atom_site_label
_atom_site_type_symbol
_atom_site_fract_x
_atom_site_fract_y
_atom_site_fract_z
_atom_site_U_iso_or_equiv
_atom_site_adp_type
_atom_site_occupancy
_atom_site_symmetry_multiplicity
_atom_site_calc_flag
_atom_site_refinement_flags
_atom_site_disorder_assembly
_atom_site_disorder_group
Nd Nd 0.0000 0.188509(15) 0.2500 0.03218(6) Uani 1 2 d S . .
Ag Ag 0.0000 -0.21628(4) 0.2500 0.06548(10) Uani 1 2 d S . .
P1 P 0.27036(2) 0.09196(5) 0.34907(3) 0.03094(12) Uani 1 1 d . . .
O1A O 0.07555(13) 0.3309(3) 0.3491(2) 0.0462(8) Uani 0.50 1 d P A 1
O2A O 0.05846(15) 0.3232(3) 0.2337(2) 0.0530(9) Uani 0.50 1 d P A 1
O3A O -0.01036(17) 0.2376(4) 0.3614(2) 0.0620(11) Uani 0.50 1 d PD A 1
O4A O 0.0408(2) 0.0910(5) 0.3896(3) 0.0541(12) Uani 0.50 1 d PD A 1
N2A N 0.0194(3) 0.1567(7) 0.4114(4) 0.0650(18) Uani 0.50 1 d PDU A 1
O1B O 0.04202(14) 0.4028(3) 0.2757(2) 0.0485(8) Uani 0.50 1 d P A 2
O2B O 0.09582(13) 0.2552(4) 0.3095(2) 0.0544(9) Uani 0.50 1 d P A 2
O3B O 0.05630(15) 0.2603(4) 0.4031(2) 0.0551(9) Uani 0.50 1 d PD B 2
O4B O 0.0134(2) 0.0965(5) 0.3786(3) 0.0573(13) Uani 0.50 1 d PD B 2
N2B N 0.0438(3) 0.1769(5) 0.4298(3) 0.0538(15) Uani 0.50 1 d PDU B 2
O5A O -0.04406(15) -0.0084(3) 0.2235(3) 0.0548(11) Uani 0.50 1 d PD A 3
O5B O -0.07371(14) 0.0548(3) 0.2099(2) 0.0428(8) Uani 0.50 1 d PD A 4
O6 O -0.10995(10) -0.1319(3) 0.18405(14) 0.0879(8) Uani 1 1 d D A .
N1 N 0.08816(9) 0.3701(2) 0.30530(15) 0.0551(6) Uani 1 1 d . . .
N3 N -0.08393(14) -0.0516(3) 0.19701(19) 0.0788(9) Uani 1 1 d D . .
N4 N 0.01450(9) -0.2875(2) 0.36163(14) 0.0455(5) Uani 1 1 d . A .
C1 C 0.00681(13) -0.2097(3) 0.4028(2) 0.0564(7) Uani 1 1 d . . .
H1 H -0.0031 -0.1291 0.3838 0.068 Uiso 1 1 calc R A .
C2 C 0.01271(14) -0.2415(4) 0.4716(2) 0.0721(9) Uani 1 1 d . A .
H2 H 0.0057 -0.1845 0.4974 0.087 Uiso 1 1 calc R . .
C3 C 0.02880(13) -0.3568(5) 0.5013(2) 0.0832(12) Uani 1 1 d . . .
H3 H 0.0337 -0.3795 0.5485 0.100 Uiso 1 1 calc R A .
C4 C 0.03802(12) -0.4410(4) 0.4618(3) 0.0861(14) Uani 1 1 d . A .
H4 H 0.0500 -0.5202 0.4824 0.103 Uiso 1 1 calc R . .
C5 C 0.02879(10) -0.4041(3) 0.3888(2) 0.0591(8) Uani 1 1 d . . .
H5 H 0.0327 -0.4611 0.3594 0.071 Uiso 1 1 calc R A .
C6 C 0.32014(8) 0.0951(2) 0.33408(13) 0.0332(4) Uani 1 1 d . . .
C7 C 0.33669(9) 0.2054(2) 0.32228(14) 0.0389(5) Uani 1 1 d . . .
H7 H 0.3259 0.2804 0.3296 0.047 Uiso 1 1 calc R . .
C8 C 0.36950(10) 0.2030(2) 0.29947(16) 0.0460(6) Uani 1 1 d . . .
H8 H 0.3805 0.2767 0.2911 0.055 Uiso 1 1 calc R . .
C9 C 0.38581(9) 0.0921(3) 0.28926(15) 0.0449(6) Uani 1 1 d . . .
H9 H 0.4074 0.0914 0.2732 0.054 Uiso 1 1 calc R . .
C10 C 0.37053(10) -0.0182(2) 0.30260(17) 0.0447(6) Uani 1 1 d . . .
H10 H 0.3822 -0.0926 0.2964 0.054 Uiso 1 1 calc R . .
C11 C 0.33771(10) -0.0175(2) 0.32521(16) 0.0408(5) Uani 1 1 d . . .
H11 H 0.3274 -0.0915 0.3344 0.049 Uiso 1 1 calc R . .
C12 C 0.20680(8) 0.0726(2) 0.25171(13) 0.0344(4) Uani 1 1 d . . .
C13 C 0.20325(9) 0.0708(2) 0.18168(14) 0.0402(5) Uani 1 1 d . . .
H13 H 0.2335 0.0825 0.1851 0.048 Uiso 1 1 calc R . .
C14 C 0.15427(10) 0.0513(2) 0.10663(16) 0.0479(6) Uani 1 1 d . . .
H14 H 0.1518 0.0496 0.0598 0.058 Uiso 1 1 calc R . .
C15 C 0.10939(10) 0.0346(2) 0.10123(17) 0.0504(6) Uani 1 1 d . . .
H15 H 0.0769 0.0204 0.0509 0.061 Uiso 1 1 calc R . .
C16 C 0.11251(10) 0.0387(2) 0.17057(17) 0.0483(6) Uani 1 1 d . . .
H16 H 0.0819 0.0296 0.1663 0.058 Uiso 1 1 calc R . .
C17 C 0.16100(9) 0.0562(2) 0.24612(15) 0.0415(5) Uani 1 1 d . . .
H17 H 0.1632 0.0572 0.2927 0.050 Uiso 1 1 calc R . .
C18 C 0.27200(9) 0.2302(2) 0.39812(14) 0.0338(4) Uani 1 1 d . . .
C19 C 0.22506(10) 0.2887(2) 0.37220(16) 0.0419(5) Uani 1 1 d . . .
H19 H 0.1928 0.2629 0.3248 0.050 Uiso 1 1 calc R . .
C20 C 0.22634(10) 0.3853(2) 0.41692(17) 0.0462(6) Uani 1 1 d . . .
H20 H 0.1950 0.4243 0.3995 0.055 Uiso 1 1 calc R . .
C21 C 0.27427(11) 0.4238(2) 0.48750(16) 0.0456(6) Uani 1 1 d . . .
H21 H 0.2750 0.4874 0.5181 0.055 Uiso 1 1 calc R . .
C22 C 0.32132(10) 0.3675(2) 0.51275(15) 0.0442(6) Uani 1 1 d . . .
H22 H 0.3535 0.3944 0.5598 0.053 Uiso 1 1 calc R . .
C23 C 0.32037(10) 0.2719(2) 0.46812(15) 0.0405(5) Uani 1 1 d . . .
H23 H 0.3520 0.2352 0.4847 0.049 Uiso 1 1 calc R . .
C24 C 0.28398(8) -0.0397(2) 0.41212(14) 0.0323(4) Uani 1 1 d . . .
C25 C 0.32890(9) -0.0391(2) 0.49373(15) 0.0388(5) Uani 1 1 d . . .
H25 H 0.3502 0.0309 0.5161 0.047 Uiso 1 1 calc R . .
C26 C 0.34157(9) -0.1429(2) 0.54113(15) 0.0434(5) Uani 1 1 d . . .
H26 H 0.3715 -0.1428 0.5954 0.052 Uiso 1 1 calc R . .
C27 C 0.30984(10) -0.2467(2) 0.50802(16) 0.0448(6) Uani 1 1 d . . .
H27 H 0.3187 -0.3164 0.5401 0.054 Uiso 1 1 calc R . .
C28 C 0.26542(11) -0.2480(2) 0.42825(16) 0.0462(6) Uani 1 1 d . . .
H28 H 0.2441 -0.3180 0.4067 0.055 Uiso 1 1 calc R . .
C29 C 0.25211(10) -0.1446(2) 0.37942(15) 0.0416(5) Uani 1 1 d . . .
H29 H 0.2221 -0.1456 0.3253 0.050 Uiso 1 1 calc R . .

loop_
_atom_site_aniso_label
_atom_site_aniso_U_11
_atom_site_aniso_U_22
_atom_site_aniso_U_33
_atom_site_aniso_U_23
_atom_site_aniso_U_13
_atom_site_aniso_U_12
Nd 0.02920(9) 0.03826(10) 0.03394(10) 0.000 0.02184(7) 0.000
Ag 0.05155(18) 0.0971(3) 0.0561(2) 0.000 0.03723(16) 0.000
P1 0.0328(3) 0.0314(3) 0.0337(3) -0.0017(2) 0.0230(2) -0.0020(2)
O1A 0.0403(17) 0.0477(19) 0.0414(19) -0.0022(15) 0.0205(16) -0.0058(14)
O2A 0.051(2) 0.065(2) 0.056(2) -0.0028(18) 0.0393(19) -0.0164(17)
O3A 0.071(3) 0.082(3) 0.052(2) 0.006(2) 0.047(2) 0.015(2)
O4A 0.066(3) 0.056(3) 0.049(3) 0.005(2) 0.040(3) 0.004(2)
N2A 0.072(5) 0.083(5) 0.055(4) -0.001(4) 0.047(4) -0.008(4)
O1B 0.051(2) 0.0443(19) 0.053(2) 0.0013(16) 0.0334(18) -0.0029(16)
O2B 0.0342(17) 0.066(3) 0.065(2) 0.010(2) 0.0316(18) -0.0023(17)
O3B 0.051(2) 0.074(3) 0.0352(18) -0.0029(18) 0.0236(17) -0.0157(19)
O4B 0.060(3) 0.065(3) 0.047(3) 0.013(2) 0.033(3) -0.005(3)
N2B 0.056(4) 0.068(4) 0.045(3) 0.003(2) 0.035(3) -0.001(3)
O5A 0.038(2) 0.049(2) 0.079(3) -0.0068(18) 0.037(2) -0.0054(16)
O5B 0.0420(18) 0.0457(19) 0.0441(19) 0.0017(16) 0.0282(16) -0.0045(16)
O6 0.0997(18) 0.1048(19) 0.0649(14) -0.0288(14) 0.0533(14) -0.0688(16)
N1 0.0446(12) 0.0606(15) 0.0585(15) 0.0028(12) 0.0308(11) -0.0097(11)
N3 0.118(3) 0.079(2) 0.078(2) -0.0249(16) 0.080(2) -0.0441(19)
N4 0.0430(11) 0.0434(11) 0.0498(13) -0.0022(9) 0.0284(10) -0.0030(9)
C1 0.0695(19) 0.0460(15) 0.0645(19) -0.0100(13) 0.0465(17) -0.0145(13)
C2 0.080(2) 0.083(2) 0.061(2) -0.0183(18) 0.0475(19) -0.0352(19)
C3 0.0558(19) 0.120(3) 0.057(2) 0.021(2) 0.0257(17) -0.013(2)
C4 0.0469(17) 0.074(2) 0.116(3) 0.051(2) 0.039(2) 0.0080(16)
C5 0.0400(13) 0.0486(16) 0.083(2) 0.0025(15) 0.0348(14) -0.0007(11)
C6 0.0309(10) 0.0383(11) 0.0323(11) 0.0015(9) 0.0204(9) -0.0003(8)
C7 0.0363(11) 0.0412(13) 0.0423(13) 0.0037(10) 0.0257(10) 0.0020(9)
C8 0.0422(13) 0.0516(15) 0.0516(15) 0.0064(11) 0.0325(12) -0.0046(10)
C9 0.0342(11) 0.0648(16) 0.0420(13) 0.0029(12) 0.0266(11) -0.0004(11)
C10 0.0426(13) 0.0501(14) 0.0479(15) -0.0051(11) 0.0311(12) 0.0004(10)
C11 0.0427(13) 0.0392(12) 0.0476(15) -0.0025(10) 0.0312(12) -0.0028(9)
C12 0.0342(10) 0.0347(11) 0.0344(11) -0.0005(9) 0.0211(9) 0.0008(8)
C13 0.0400(12) 0.0431(13) 0.0386(12) 0.0018(10) 0.0246(10) 0.0036(10)
C14 0.0509(14) 0.0504(14) 0.0364(13) 0.0003(11) 0.0236(12) 0.0054(12)
C15 0.0399(13) 0.0493(14) 0.0417(14) -0.0027(11) 0.0146(11) 0.0029(11)
C16 0.0358(12) 0.0507(14) 0.0518(16) -0.0052(12) 0.0236(12) -0.0020(11)
C17 0.0391(12) 0.0456(13) 0.0439(13) -0.0054(11) 0.0276(11) -0.0039(10)
C18 0.0402(11) 0.0313(10) 0.0348(11) 0.0008(9) 0.0256(10) -0.0014(9)
C19 0.0400(12) 0.0400(12) 0.0459(14) -0.0041(10) 0.0264(11) -0.0011(9)
C20 0.0505(14) 0.0386(13) 0.0616(16) -0.0050(11) 0.0405(13) -0.0003(10)
C21 0.0649(16) 0.0333(12) 0.0563(15) -0.0075(11) 0.0461(14) -0.0090(11)
C22 0.0522(14) 0.0393(13) 0.0386(13) -0.0045(10) 0.0265(11) -0.0089(11)
C23 0.0436(12) 0.0352(11) 0.0410(13) 0.0012(10) 0.0252(11) -0.0018(10)
C24 0.0352(11) 0.0312(10) 0.0372(12) 0.0006(9) 0.0257(10) 0.0003(8)
C25 0.0348(11) 0.0380(12) 0.0423(13) 0.0020(10) 0.0230(10) -0.0037(9)
C26 0.0375(11) 0.0476(13) 0.0410(13) 0.0082(11) 0.0219(10) 0.0014(10)
C27 0.0524(14) 0.0391(13) 0.0511(15) 0.0095(11) 0.0359(13) 0.0044(11)
C28 0.0600(15) 0.0354(13) 0.0481(15) -0.0034(11) 0.0357(13) -0.0097(11)
C29 0.0475(13) 0.0393(12) 0.0377(12) -0.0039(10) 0.0258(11) -0.0059(10)

loop_
_atom_type_symbol
_atom_type_description
_atom_type_scat_dispersion_real
_atom_type_scat_dispersion_imag
_atom_type_scat_source
C C 0.0033 0.0016 'International Tables Vol C Tables 4.2.6.8 and 6.1.1.4'
H H 0.0000 0.0000 'International Tables Vol C Tables 4.2.6.8 and 6.1.1.4'
N N 0.0061 0.0033 'International Tables Vol C Tables 4.2.6.8 and 6.1.1.4'
O O 0.0106 0.0060 'International Tables Vol C Tables 4.2.6.8 and 6.1.1.4'
P P 0.1023 0.0942 'International Tables Vol C Tables 4.2.6.8 and 6.1.1.4'
Ag Ag -0.8971 1.1015 'International Tables Vol C Tables 4.2.6.8 and 6.1.1.4'
Nd Nd -0.1943 3.0179 'International Tables Vol C Tables 4.2.6.8 and 6.1.1.4'

loop_
_geom_angle_atom_site_label_1
_geom_angle_atom_site_label_2
_geom_angle_atom_site_label_3
_geom_angle
_geom_angle_site_symmetry_1
_geom_angle_site_symmetry_3
O5A Nd O5A 56.70(18) . 2
O5A Nd O5B 81.75(13) 2 .
O5B Nd O5B 106.83(17) . 2
O5A Nd O1A 102.91(13) . 2
O5A Nd O1A 148.75(14) 2 2
O5B Nd O1A 81.19(12) . 2
O5B Nd O1A 152.05(12) 2 2
O5A Nd O1A 148.75(14) . .
O5A Nd O1A 102.91(13) 2 .
O5B Nd O1A 152.06(12) . .
O5B Nd O1A 81.19(12) 2 .
O1A Nd O1A 104.44(16) 2 .
O5A Nd O2A 99.55(13) . 2
O5A Nd O2A 147.40(14) 2 2
O5B Nd O2A 75.86(12) . 2
O5B Nd O2A 158.01(13) 2 2
O1A Nd O2A 87.10(12) . 2
O5A Nd O2A 147.40(14) . .
O5A Nd O2A 99.54(13) 2 .
O5B Nd O2A 158.01(13) . .
O5B Nd O2A 75.85(12) 2 .
O1A Nd O2A 87.11(12) 2 .
O1A Nd O2A 49.35(12) . .
O2A Nd O2A 110.10(18) 2 .
O5A Nd O1B 126.39(13) . 2
O5A Nd O1B 176.90(11) 2 2
O5B Nd O1B 101.36(11) . 2
O5B Nd O1B 151.79(12) 2 2
O1A Nd O1B 74.40(12) . 2
O2A Nd O1B 77.55(12) . 2
O5A Nd O1B 176.90(11) . .
O5A Nd O1B 126.39(13) 2 .
O5B Nd O1B 151.79(12) . .
O5B Nd O1B 101.35(11) 2 .
O1A Nd O1B 74.40(12) 2 .
O2A Nd O1B 77.55(12) 2 .
O1B Nd O1B 50.52(16) 2 .
O5A Nd O4A 63.95(16) . 2
O5A Nd O4A 73.57(17) 2 2
O5B Nd O4A 69.83(13) . 2
O5B Nd O4A 81.71(15) 2 2
O1A Nd O4A 76.03(15) 2 2
O1A Nd O4A 138.08(14) . 2
O2A Nd O4A 118.77(16) 2 2
O2A Nd O4A 89.35(14) . 2
O1B Nd O4A 107.31(15) 2 2
O1B Nd O4A 116.38(13) . 2
O5A Nd O4A 73.57(17) . .
O5A Nd O4A 63.95(16) 2 .
O5B Nd O4A 81.71(15) . .
O5B Nd O4A 69.83(13) 2 .
O1A Nd O4A 138.08(14) 2 .
O1A Nd O4A 76.03(15) . .
O2A Nd O4A 89.35(14) 2 .
O2A Nd O4A 118.77(16) . .
O1B Nd O4A 116.39(13) 2 .
O1B Nd O4A 107.31(15) . .
O4A Nd O4A 131.6(2) 2 .
N4 Ag N4 139.23(11) 2 .
N4 Ag O5A 110.52(13) 2 .
N4 Ag O5A 105.65(13) . .
N4 Ag O5A 105.65(13) 2 2
N4 Ag O5A 110.52(13) . 2
O5A Ag O5A 54.16(15) . 2
C12 P1 C6 108.08(10) . .
C12 P1 C18 111.09(10) . .
C6 P1 C18 111.29(10) . .
C12 P1 C24 109.37(10) . .
C6 P1 C24 107.35(10) . .
C18 P1 C24 109.57(10) . .
N1 O1A Nd 100.4(2) . .
N1 O2A Nd 98.7(2) . .
N2A O3A Nd 99.0(3) . .
N2A O4A Nd 99.7(4) . .
O3A N2A O4A 113.7(5) . .
N1 O1B Nd 98.7(2) . .
N1 O2B Nd 96.9(2) . .
N2B O3B Nd 99.2(3) . .
N2B O4B Nd 99.3(4) . .
O3B N2B O4B 114.6(5) . .
N3 O5A Nd 142.7(3) . .
N3 O5A Ag 92.6(3) . .
Nd O5A Ag 124.57(15) . .
N3 O5B Nd 137.1(3) . .
O1B N1 O2B 115.7(3) . .
O1A N1 O2A 111.6(3) . .
O6 N3 O5A 152.6(5) . .
O6 N3 O5B 151.1(4) . .
C1 N4 C5 118.3(3) . .
C1 N4 Ag 117.06(19) . .
C5 N4 Ag 124.6(2) . .
N4 C1 C2 123.7(3) . .
N4 C1 H1 118.2 . .
C2 C1 H1 118.2 . .
C3 C2 C1 118.8(4) . .
C3 C2 H2 120.6 . .
C1 C2 H2 120.6 . .
C2 C3 C4 120.0(3) . .
C2 C3 H3 120.0 . .
C4 C3 H3 120.0 . .
C3 C4 C5 118.4(3) . .
C3 C4 H4 120.8 . .
C5 C4 H4 120.8 . .
N4 C5 C4 120.7(3) . .
N4 C5 H5 119.7 . .
C4 C5 H5 119.7 . .
C7 C6 C11 120.0(2) . .
C7 C6 P1 121.27(17) . .
C11 C6 P1 118.29(17) . .
C6 C7 C8 119.5(2) . .
C6 C7 H7 120.3 . .
C8 C7 H7 120.3 . .
C9 C8 C7 120.3(2) . .
C9 C8 H8 119.9 . .
C7 C8 H8 119.9 . .
C8 C9 C10 120.7(2) . .
C8 C9 H9 119.6 . .
C10 C9 H9 119.6 . .
C9 C10 C11 119.8(2) . .
C9 C10 H10 120.1 . .
C11 C10 H10 120.1 . .
C10 C11 C6 119.7(2) . .
C10 C11 H11 120.1 . .
C6 C11 H11 120.1 . .
C13 C12 C17 120.0(2) . .
C13 C12 P1 119.76(16) . .
C17 C12 P1 120.26(18) . .
C14 C13 C12 119.7(2) . .
C14 C13 H13 120.2 . .
C12 C13 H13 120.2 . .
C15 C14 C13 120.4(3) . .
C15 C14 H14 119.8 . .
C13 C14 H14 119.8 . .
C14 C15 C16 120.3(2) . .
C14 C15 H15 119.9 . .
C16 C15 H15 119.9 . .
C17 C16 C15 120.4(2) . .
C17 C16 H16 119.8 . .
C15 C16 H16 119.8 . .
C16 C17 C12 119.4(2) . .
C16 C17 H17 120.3 . .
C12 C17 H17 120.3 . .
C19 C18 C23 119.5(2) . .
C19 C18 P1 120.61(18) . .
C23 C18 P1 119.49(17) . .
C20 C19 C18 120.1(2) . .
C20 C19 H19 120.0 . .
C18 C19 H19 120.0 . .
C21 C20 C19 120.0(2) . .
C21 C20 H20 120.0 . .
C19 C20 H20 120.0 . .
C20 C21 C22 120.2(2) . .
C20 C21 H21 119.9 . .
C22 C21 H21 119.9 . .
C23 C22 C21 120.1(2) . .
C23 C22 H22 119.9 . .
C21 C22 H22 119.9 . .
C22 C23 C18 120.0(2) . .
C22 C23 H23 120.0 . .
C18 C23 H23 120.0 . .
C29 C24 C25 119.6(2) . .
C29 C24 P1 120.79(17) . .
C25 C24 P1 119.48(17) . .
C26 C25 C24 119.8(2) . .
C26 C25 H25 120.1 . .
C24 C25 H25 120.1 . .
C27 C26 C25 120.1(2) . .
C27 C26 H26 119.9 . .
C25 C26 H26 119.9 . .
C28 C27 C26 120.6(2) . .
C28 C27 H27 119.7 . .
C26 C27 H27 119.7 . .
C27 C28 C29 120.2(2) . .
C27 C28 H28 119.9 . .
C29 C28 H28 119.9 . .
C24 C29 C28 119.7(2) . .
C24 C29 H29 120.2 . .
C28 C29 H29 120.2 . .

loop_
_geom_bond_atom_site_label_1
_geom_bond_atom_site_label_2
_geom_bond_distance
_geom_bond_site_symmetry_2
Nd O5A 2.425(3) 2
Nd O5A 2.425(3) .
Nd O5B 2.431(3) 2
Nd O5B 2.431(3) .
Nd O1A 2.519(3) 2
Nd O1A 2.519(3) .
Nd O2A 2.548(3) 2
Nd O2A 2.548(3) .
Nd O1B 2.567(3) .
Nd O1B 2.567(3) 2
Nd O4A 2.574(5) .
Nd O4A 2.574(5) 2
Nd O3A 2.592(4) 2
Nd O3A 2.592(4) .
Nd O2B 2.596(3) 2
Nd O2B 2.596(3) .
Nd O4B 2.637(5) 2
Nd O4B 2.637(5) .
Nd O3B 2.643(4) .
Nd O3B 2.643(4) 2
Ag N4 2.214(2) 2
Ag N4 2.214(2) .
Ag O5A 2.530(4) .
Ag O5A 2.530(4) 2
P1 C12 1.795(2) .
P1 C6 1.796(2) .
P1 C18 1.796(2) .
P1 C24 1.803(2) .
O1A N1 1.274(4) .
O2A N1 1.283(4) .
O3A N2A 1.242(5) .
O4A N2A 1.249(5) .
O1B N1 1.248(4) .
O2B N1 1.261(5) .
O3B N2B 1.246(4) .
O4B N2B 1.252(5) .
O5A N3 1.130(4) .
O5B N3 1.183(3) .
O6 N3 1.115(3) .
N4 C1 1.328(4) .
N4 C5 1.345(3) .
C1 C2 1.372(4) .
C1 H1 0.9300 .
C2 C3 1.349(6) .
C2 H2 0.9300 .
C3 C4 1.377(6) .
C3 H3 0.9300 .
C4 C5 1.418(5) .
C4 H4 0.9300 .
C5 H5 0.9300 .
C6 C7 1.389(3) .
C6 C11 1.401(3) .
C7 C8 1.389(3) .
C7 H7 0.9300 .
C8 C9 1.377(4) .
C8 H8 0.9300 .
C9 C10 1.382(4) .
C9 H9 0.9300 .
C10 C11 1.386(3) .
C10 H10 0.9300 .
C11 H11 0.9300 .
C12 C13 1.393(3) .
C12 C17 1.403(3) .
C13 C14 1.390(3) .
C13 H13 0.9300 .
C14 C15 1.376(4) .
C14 H14 0.9300 .
C15 C16 1.388(4) .
C15 H15 0.9300 .
C16 C17 1.385(3) .
C16 H16 0.9300 .
C17 H17 0.9300 .
C18 C19 1.393(3) .
C18 C23 1.397(3) .
C19 C20 1.386(3) .
C19 H19 0.9300 .
C20 C21 1.384(4) .
C20 H20 0.9300 .
C21 C22 1.389(4) .
C21 H21 0.9300 .
C22 C23 1.381(4) .
C22 H22 0.9300 .
C23 H23 0.9300 .
C24 C29 1.393(3) .
C24 C25 1.399(3) .
C25 C26 1.385(3) .
C25 H25 0.9300 .
C26 C27 1.381(4) .
C26 H26 0.9300 .
C27 C28 1.372(3) .
C27 H27 0.9300 .
C28 C29 1.393(4) .
C28 H28 0.9300 .
C29 H29 0.9300 .
